data_4082570
loop_
_publ_author_name
'Shimogawa, Ryuichi'
'Takao, Toshiro'
'Suzuki, Hiroharu'

_publ_section_title
;
 Synthesis, Characterization, and Reactions of Ruthenium(II), -(III), and
 -(IV) Complexes with Sterically Demanding
 1,2,4-Tri-tert-butylcyclopentadienyl Ligands
;
_journal_issue 1
_journal_name_full Organometallics
_journal_page_first 289
_journal_paper_doi 10.1021/om401035y
_journal_volume 33
_journal_year 2014
_chemical_formula_sum 'C34 H58 Cl4 Ru2'
_chemical_formula_weight 810.74
_chemical_name_systematic
; 
 ? 
;
_space_group_IT_number 14
_symmetry_cell_setting monoclinic
_symmetry_space_group_name_Hall '-P 2ybc'
_symmetry_space_group_name_H-M 'P 1 21/c 1'
_atom_sites_solution_hydrogens geom
_atom_sites_solution_primary direct
_atom_sites_solution_secondary difmap
_audit_creation_method SHELXL-97
_cell_angle_alpha 90.00
_cell_angle_beta 110.8750(13)
_cell_angle_gamma 90.00
_cell_formula_units_Z 2
_cell_length_a 10.2518(4)
_cell_length_b 15.9857(7)
_cell_length_c 12.0787(5)
_cell_measurement_reflns_used 18326
_cell_measurement_temperature 123(2)
_cell_measurement_theta_max 27.48
_cell_measurement_theta_min 3.12
_cell_volume 1849.55(13)
_computing_cell_refinement PROCESS-AUTO
_computing_data_collection 'PROCESS-AUTO (Rigaku, 1998)'
_computing_data_reduction 'SHELXS-97 (Sheldrick, 1990)'
_computing_molecular_graphics 'ORTEX (P.McArdle, 1995)'
_computing_publication_material SHELXL-97
_computing_structure_refinement 'SHELXL-97 (Sheldrick, 1997)'
_computing_structure_solution SHELXS-97
_diffrn_ambient_temperature 123(2)
_diffrn_detector_area_resol_mean 10
_diffrn_measured_fraction_theta_full 0.998
_diffrn_measured_fraction_theta_max 0.998
_diffrn_measurement_device_type 'Rigaku R-AXIS RAPID Imaging Plate'
_diffrn_measurement_method \w
_diffrn_radiation_monochromator graphite
_diffrn_radiation_source 'Rigaku Rotating Anode Ultrax18'
_diffrn_radiation_type MoK\a
_diffrn_radiation_wavelength 0.71069
_diffrn_reflns_av_R_equivalents 0.0450
_diffrn_reflns_av_sigmaI/netI 0.0371
_diffrn_reflns_limit_h_max 13
_diffrn_reflns_limit_h_min -11
_diffrn_reflns_limit_k_max 20
_diffrn_reflns_limit_k_min -20
_diffrn_reflns_limit_l_max 15
_diffrn_reflns_limit_l_min -15
_diffrn_reflns_number 17963
_diffrn_reflns_theta_full 27.48
_diffrn_reflns_theta_max 27.48
_diffrn_reflns_theta_min 3.12
_exptl_absorpt_coefficient_mu 1.127
_exptl_absorpt_correction_T_max 1.0000
_exptl_absorpt_correction_T_min 0.6970
_exptl_absorpt_correction_type empirical
_exptl_crystal_colour brown
_exptl_crystal_density_diffrn 1.456
_exptl_crystal_density_meas ?
_exptl_crystal_density_method 'not measured'
_exptl_crystal_description platelet
_exptl_crystal_F_000 836
_exptl_crystal_size_max 0.692
_exptl_crystal_size_mid 0.691
_exptl_crystal_size_min 0.458
_refine_diff_density_max 3.188
_refine_diff_density_min -0.997
_refine_diff_density_rms 0.098
_refine_ls_extinction_method none
_refine_ls_goodness_of_fit_ref 1.028
_refine_ls_hydrogen_treatment mixed
_refine_ls_matrix_type full
_refine_ls_number_parameters 225
_refine_ls_number_reflns 4231
_refine_ls_number_restraints 0
_refine_ls_restrained_S_all 1.028
_refine_ls_R_factor_all 0.0412
_refine_ls_R_factor_gt 0.0378
_refine_ls_shift/su_max 0.001
_refine_ls_shift/su_mean 0.000
_refine_ls_structure_factor_coef Fsqd
_refine_ls_weighting_details 'calc w=1/[\s^2^(Fo^2^)+(0.0383P)^2^+4.4012P] where P=(Fo^2^+2Fc^2^)/3'
_refine_ls_weighting_scheme calc
_refine_ls_wR_factor_gt 0.0921
_refine_ls_wR_factor_ref 0.0944
_reflns_number_gt 3896
_reflns_number_total 4231
_reflns_threshold_expression >2sigma(I)
_cod_data_source_file om401035y_si_001.cif
_cod_data_source_block tBu3CpRu2Cl4
_cod_depositor_comments
;
The following automatic conversions were performed:

'_symmetry_cell_setting' value 'Monoclinic' changed to 'monoclinic'
according to
/usr/data/users/saulius/automatic-downloads/current/ACS/lib/dictionaries/cif_core.dic
dictionary named 'cif_core.dic' version 2.4.2 from
2011-04-26.

'_exptl_absorpt_correction_type' value 'Empirical'
changed to 'empirical' according to
/usr/data/users/saulius/automatic-downloads/current/ACS/lib/dictionaries/cif_core.dic
dictionary named 'cif_core.dic' version 2.4.2 from 2011-04-26.

Automatic conversion script
Id: cif_fix_values 2281 2013-09-26 08:29:07Z andrius 

The following automatic conversions were performed:

'_exptl_crystal_density_meas' value 'not measured' was changed to '?'
- the value is perceived as not measured.

Automatic conversion script
Id: cif_fix_values 3008 2015-01-20 13:52:24Z robertas 
;
_cod_original_sg_symbol_H-M P21/c
_cod_database_code 4082570

loop_
_symmetry_equiv_pos_as_xyz
'x, y, z'
'x, -y+1/2, z+1/2'
'-x, -y, -z'
'-x, y-1/2, -z-1/2'

loop_
_atom_site_label
_atom_site_type_symbol
_atom_site_fract_x
_atom_site_fract_y
_atom_site_fract_z
_atom_site_U_iso_or_equiv
_atom_site_adp_type
_atom_site_occupancy
_atom_site_symmetry_multiplicity
_atom_site_calc_flag
_atom_site_refinement_flags
Ru1 Ru 0.50719(2) 0.086431(15) 0.400380(19) 0.02054(9) Uani 1 1 d .
Cl1 Cl 0.66406(7) 0.00112(5) 0.55712(7) 0.03019(18) Uani 1 1 d .
Cl2 Cl 0.49187(10) 0.18592(5) 0.53973(8) 0.0374(2) Uani 1 1 d .
C1 C 0.3836(3) 0.12370(18) 0.2201(2) 0.0197(5) Uani 1 1 d .
C2 C 0.4665(3) 0.05238(18) 0.2174(2) 0.0192(5) Uani 1 1 d .
C3 C 0.6118(3) 0.07106(17) 0.2698(2) 0.0179(5) Uani 1 1 d .
C4 C 0.6216(3) 0.15821(17) 0.3104(2) 0.0183(5) Uani 1 1 d .
C5 C 0.4805(3) 0.18713(18) 0.2753(3) 0.0204(5) Uani 1 1 d .
C6 C 0.2261(3) 0.1328(2) 0.1621(3) 0.0256(6) Uani 1 1 d .
C7 C 0.1550(3) 0.0470(2) 0.1341(3) 0.0344(7) Uani 1 1 d .
H7A H 0.0541 0.0546 0.0949 0.043(11) Uiso 1 1 calc R
H7B H 0.1738 0.0156 0.2078 0.029(9) Uiso 1 1 calc R
H7C H 0.1917 0.0160 0.0815 0.049(12) Uiso 1 1 calc R
C8 C 0.1996(4) 0.1812(3) 0.0460(3) 0.0384(8) Uani 1 1 d .
H8A H 0.0989 0.1852 0.0024 0.057(13) Uiso 1 1 calc R
H8B H 0.2439 0.1517 -0.0024 0.040(11) Uiso 1 1 calc R
H8C H 0.2392 0.2375 0.0642 0.035(10) Uiso 1 1 calc R
C9 C 0.1671(3) 0.1813(2) 0.2430(3) 0.0347(7) Uani 1 1 d .
H9A H 0.0673 0.1917 0.2012 0.054(13) Uiso 1 1 calc R
H9B H 0.2162 0.2348 0.2651 0.039(11) Uiso 1 1 calc R
H9C H 0.1799 0.1484 0.3147 0.034(10) Uiso 1 1 calc R
C10 C 0.7187(3) 0.00786(19) 0.2573(3) 0.0245(6) Uani 1 1 d .
C11 C 0.6602(4) -0.0815(2) 0.2476(4) 0.0386(9) Uani 1 1 d .
H11A H 0.7307 -0.1213 0.2429 0.046(11) Uiso 1 1 calc R
H11B H 0.5764 -0.0861 0.1761 0.041(12) Uiso 1 1 calc R
H11C H 0.6362 -0.0939 0.3174 0.035(10) Uiso 1 1 calc R
C12 C 0.8621(4) 0.0071(2) 0.3556(3) 0.0369(8) Uani 1 1 d .
H12A H 0.9195 -0.0370 0.3398 0.048(12) Uiso 1 1 calc R
H12B H 0.8515 -0.0036 0.4318 0.042(11) Uiso 1 1 calc R
H12C H 0.9075 0.0614 0.3583 0.045(12) Uiso 1 1 calc R
C13 C 0.7353(4) 0.0288(2) 0.1382(3) 0.0329(7) Uani 1 1 d .
H13A H 0.8004 -0.0108 0.1238 0.067(15) Uiso 1 1 calc R
H13B H 0.7716 0.0858 0.1413 0.038(11) Uiso 1 1 calc R
H13C H 0.6443 0.0248 0.0740 0.043(11) Uiso 1 1 calc R
C14 C 0.7461(3) 0.21631(19) 0.3697(3) 0.0252(6) Uani 1 1 d .
C15 C 0.8307(3) 0.2270(2) 0.2881(3) 0.0331(7) Uani 1 1 d .
H15A H 0.7677 0.2422 0.2084 0.032(10) Uiso 1 1 calc R
H15B H 0.8779 0.1743 0.2845 0.046(12) Uiso 1 1 calc R
H15C H 0.9003 0.2712 0.3193 0.042(11) Uiso 1 1 calc R
C16 C 0.8388(3) 0.1862(2) 0.4930(3) 0.0324(7) Uani 1 1 d .
H16A H 0.9183 0.2242 0.5255 0.058(13) Uiso 1 1 calc R
H16B H 0.8729 0.1297 0.4871 0.059(14) Uiso 1 1 calc R
H16C H 0.7845 0.1853 0.5453 0.037(10) Uiso 1 1 calc R
C17 C 0.6934(4) 0.3041(2) 0.3845(3) 0.0352(8) Uani 1 1 d .
H17A H 0.6378 0.3266 0.3065 0.034(10) Uiso 1 1 calc R
H17B H 0.7733 0.3409 0.4226 0.051(12) Uiso 1 1 calc R
H17C H 0.6356 0.3007 0.4338 0.043(11) Uiso 1 1 calc R
H2 H 0.434(4) 0.006(2) 0.189(3) 0.024(9) Uiso 1 1 d .
H5 H 0.458(4) 0.236(2) 0.291(3) 0.027(9) Uiso 1 1 d .

loop_
_atom_site_aniso_label
_atom_site_aniso_U_11
_atom_site_aniso_U_22
_atom_site_aniso_U_33
_atom_site_aniso_U_23
_atom_site_aniso_U_13
_atom_site_aniso_U_12
Ru1 0.01807(13) 0.02852(14) 0.01510(13) 0.00369(8) 0.00599(9) -0.00214(8)
Cl1 0.0190(3) 0.0413(4) 0.0279(4) 0.0151(3) 0.0055(3) -0.0025(3)
Cl2 0.0470(5) 0.0388(4) 0.0329(4) -0.0066(3) 0.0223(4) -0.0042(4)
C1 0.0181(13) 0.0254(14) 0.0156(13) 0.0014(10) 0.0060(10) -0.0005(10)
C2 0.0191(13) 0.0226(14) 0.0151(13) -0.0028(11) 0.0051(10) -0.0035(10)
C3 0.0198(13) 0.0207(13) 0.0152(12) 0.0014(10) 0.0089(10) 0.0007(10)
C4 0.0182(13) 0.0223(13) 0.0151(12) 0.0012(10) 0.0067(10) -0.0024(10)
C5 0.0221(14) 0.0208(13) 0.0189(13) 0.0001(10) 0.0080(11) 0.0011(10)
C6 0.0161(13) 0.0350(16) 0.0236(15) 0.0035(12) 0.0046(11) 0.0020(11)
C7 0.0211(15) 0.047(2) 0.0307(17) -0.0039(15) 0.0032(13) -0.0079(13)
C8 0.0228(16) 0.058(2) 0.0303(18) 0.0163(16) 0.0045(13) 0.0083(15)
C9 0.0233(16) 0.0437(19) 0.0390(19) 0.0037(15) 0.0133(14) 0.0083(14)
C10 0.0238(14) 0.0262(14) 0.0264(15) 0.0015(12) 0.0127(12) 0.0052(11)
C11 0.044(2) 0.0231(16) 0.058(2) 0.0012(15) 0.030(2) 0.0071(14)
C12 0.0290(17) 0.044(2) 0.0375(19) 0.0072(15) 0.0117(15) 0.0133(14)
C13 0.0350(18) 0.0403(18) 0.0292(17) -0.0031(14) 0.0187(14) 0.0040(14)
C14 0.0206(14) 0.0301(15) 0.0227(15) -0.0036(12) 0.0051(11) -0.0069(11)
C15 0.0280(16) 0.0414(19) 0.0311(17) 0.0011(14) 0.0119(14) -0.0125(14)
C16 0.0241(15) 0.048(2) 0.0205(15) -0.0033(14) 0.0019(12) -0.0111(14)
C17 0.0375(18) 0.0260(16) 0.043(2) -0.0078(14) 0.0151(16) -0.0109(13)

loop_
_atom_type_symbol
_atom_type_description
_atom_type_scat_dispersion_real
_atom_type_scat_dispersion_imag
_atom_type_scat_source
C C 0.0033 0.0016 'International Tables Vol C Tables 4.2.6.8 and 6.1.1.4'
H H 0.0000 0.0000 'International Tables Vol C Tables 4.2.6.8 and 6.1.1.4'
Cl Cl 0.1484 0.1585 'International Tables Vol C Tables 4.2.6.8 and 6.1.1.4'
Ru Ru -1.2594 0.8363 'International Tables Vol C Tables 4.2.6.8 and 6.1.1.4'

loop_
_geom_angle_atom_site_label_1
_geom_angle_atom_site_label_2
_geom_angle_atom_site_label_3
_geom_angle
_geom_angle_site_symmetry_3
C5 Ru1 C2 62.80(11) .
C5 Ru1 C1 37.96(10) .
C2 Ru1 C1 38.41(10) .
C5 Ru1 C4 38.46(10) .
C2 Ru1 C4 64.37(10) .
C1 Ru1 C4 65.36(10) .
C5 Ru1 C3 63.68(10) .
C2 Ru1 C3 38.01(10) .
C1 Ru1 C3 64.82(10) .
C4 Ru1 C3 38.97(10) .
C5 Ru1 Cl2 88.44(8) .
C2 Ru1 Cl2 149.15(8) .
C1 Ru1 Cl2 111.48(8) .
C4 Ru1 Cl2 100.64(7) .
C3 Ru1 Cl2 138.99(7) .
C5 Ru1 Cl1 148.33(8) .
C2 Ru1 Cl1 119.26(8) .
C1 Ru1 Cl1 157.57(8) .
C4 Ru1 Cl1 111.08(7) .
C3 Ru1 Cl1 97.99(7) .
Cl2 Ru1 Cl1 90.94(3) .
C5 Ru1 Cl1 130.89(8) 3_656
C2 Ru1 Cl1 100.32(8) 3_656
C1 Ru1 Cl1 99.31(7) 3_656
C4 Ru1 Cl1 163.67(7) 3_656
C3 Ru1 Cl1 130.85(8) 3_656
Cl2 Ru1 Cl1 90.04(3) 3_656
Cl1 Ru1 Cl1 80.77(3) 3_656
Ru1 Cl1 Ru1 99.23(3) 3_656
C5 C1 C2 105.1(2) .
C5 C1 C6 127.1(3) .
C2 C1 C6 127.4(3) .
C5 C1 Ru1 70.29(16) .
C2 C1 Ru1 70.45(16) .
C6 C1 Ru1 129.11(19) .
C3 C2 C1 111.0(2) .
C3 C2 Ru1 72.80(15) .
C1 C2 Ru1 71.14(16) .
C2 C3 C4 106.4(2) .
C2 C3 C10 119.1(2) .
C4 C3 C10 133.7(3) .
C2 C3 Ru1 69.20(15) .
C4 C3 Ru1 69.50(14) .
C10 C3 Ru1 133.31(19) .
C5 C4 C3 105.4(2) .
C5 C4 C14 121.8(2) .
C3 C4 C14 132.6(2) .
C5 C4 Ru1 69.66(15) .
C3 C4 Ru1 71.53(14) .
C14 C4 Ru1 126.13(19) .
C1 C5 C4 112.0(3) .
C1 C5 Ru1 71.74(16) .
C4 C5 Ru1 71.88(16) .
C1 C6 C9 110.5(3) .
C1 C6 C7 111.1(3) .
C9 C6 C7 109.2(3) .
C1 C6 C8 106.3(2) .
C9 C6 C8 110.2(3) .
C7 C6 C8 109.5(3) .
C12 C10 C3 116.9(3) .
C12 C10 C11 107.1(3) .
C3 C10 C11 110.3(2) .
C12 C10 C13 109.3(3) .
C3 C10 C13 105.5(2) .
C11 C10 C13 107.4(3) .
C16 C14 C4 112.9(2) .
C16 C14 C17 107.3(3) .
C4 C14 C17 109.8(2) .
C16 C14 C15 111.3(3) .
C4 C14 C15 109.4(2) .
C17 C14 C15 106.0(3) .

loop_
_geom_bond_atom_site_label_1
_geom_bond_atom_site_label_2
_geom_bond_distance
_geom_bond_site_symmetry_2
Ru1 C5 2.158(3) .
Ru1 C2 2.167(3) .
Ru1 C1 2.177(3) .
Ru1 C4 2.187(3) .
Ru1 C3 2.215(3) .
Ru1 Cl2 2.3612(8) .
Ru1 Cl1 2.4209(8) .
Ru1 Cl1 2.4386(7) 3_656
Cl1 Ru1 2.4386(7) 3_656
C1 C5 1.410(4) .
C1 C2 1.429(4) .
C1 C6 1.521(4) .
C2 C3 1.428(4) .
C3 C4 1.469(4) .
C3 C10 1.536(4) .
C4 C5 1.431(4) .
C4 C14 1.534(4) .
C6 C9 1.532(4) .
C6 C7 1.533(5) .
C6 C8 1.538(4) .
C10 C12 1.526(5) .
C10 C11 1.537(4) .
C10 C13 1.544(4) .
C14 C16 1.531(4) .
C14 C17 1.536(4) .
C14 C15 1.537(4) .

loop_
_geom_torsion_atom_site_label_1
_geom_torsion_atom_site_label_2
_geom_torsion_atom_site_label_3
_geom_torsion_atom_site_label_4
_geom_torsion
_geom_torsion_site_symmetry_1
_geom_torsion_site_symmetry_4
C5 Ru1 Cl1 Ru1 178.44(15) . 3_656
C2 Ru1 Cl1 Ru1 -96.71(9) . 3_656
C1 Ru1 Cl1 Ru1 -92.05(19) . 3_656
C4 Ru1 Cl1 Ru1 -168.33(8) . 3_656
C3 Ru1 Cl1 Ru1 -130.26(8) . 3_656
Cl2 Ru1 Cl1 Ru1 89.89(3) . 3_656
Cl1 Ru1 Cl1 Ru1 0.0 3_656 3_656
C2 Ru1 C1 C5 -114.9(2) . .
C4 Ru1 C1 C5 -35.66(16) . .
C3 Ru1 C1 C5 -78.81(17) . .
Cl2 Ru1 C1 C5 56.50(17) . .
Cl1 Ru1 C1 C5 -121.4(2) . .
Cl1 Ru1 C1 C5 150.25(15) 3_656 .
C5 Ru1 C1 C2 114.9(2) . .
C4 Ru1 C1 C2 79.20(17) . .
C3 Ru1 C1 C2 36.05(16) . .
Cl2 Ru1 C1 C2 171.36(14) . .
Cl1 Ru1 C1 C2 -6.6(3) . .
Cl1 Ru1 C1 C2 -94.89(15) 3_656 .
C5 Ru1 C1 C6 -122.3(3) . .
C2 Ru1 C1 C6 122.9(3) . .
C4 Ru1 C1 C6 -157.9(3) . .
C3 Ru1 C1 C6 158.9(3) . .
Cl2 Ru1 C1 C6 -65.8(3) . .
Cl1 Ru1 C1 C6 116.3(3) . .
Cl1 Ru1 C1 C6 28.0(3) 3_656 .
C5 C1 C2 C3 0.0(3) . .
C6 C1 C2 C3 172.9(3) . .
Ru1 C1 C2 C3 -62.2(2) . .
C5 C1 C2 Ru1 62.21(19) . .
C6 C1 C2 Ru1 -124.8(3) . .
C5 Ru1 C2 C3 81.26(17) . .
C1 Ru1 C2 C3 120.1(2) . .
C4 Ru1 C2 C3 38.14(15) . .
Cl2 Ru1 C2 C3 104.32(18) . .
Cl1 Ru1 C2 C3 -62.73(17) . .
Cl1 Ru1 C2 C3 -147.85(15) 3_656 .
C5 Ru1 C2 C1 -38.87(16) . .
C4 Ru1 C2 C1 -82.00(17) . .
C3 Ru1 C2 C1 -120.1(2) . .
Cl2 Ru1 C2 C1 -15.8(3) . .
Cl1 Ru1 C2 C1 177.14(13) . .
Cl1 Ru1 C2 C1 92.01(15) 3_656 .
C1 C2 C3 C4 1.4(3) . .
Ru1 C2 C3 C4 -59.83(18) . .
C1 C2 C3 C10 -169.8(2) . .
Ru1 C2 C3 C10 128.9(2) . .
C1 C2 C3 Ru1 61.24(19) . .
C5 Ru1 C3 C2 -78.74(18) . .
C1 Ru1 C3 C2 -36.42(16) . .
C4 Ru1 C3 C2 -117.7(2) . .
Cl2 Ru1 C3 C2 -130.78(15) . .
Cl1 Ru1 C3 C2 128.46(15) . .
Cl1 Ru1 C3 C2 43.79(19) 3_656 .
C5 Ru1 C3 C4 38.97(16) . .
C2 Ru1 C3 C4 117.7(2) . .
C1 Ru1 C3 C4 81.29(17) . .
Cl2 Ru1 C3 C4 -13.1(2) . .
Cl1 Ru1 C3 C4 -113.83(14) . .
Cl1 Ru1 C3 C4 161.50(12) 3_656 .
C5 Ru1 C3 C10 170.3(3) . .
C2 Ru1 C3 C10 -111.0(3) . .
C1 Ru1 C3 C10 -147.4(3) . .
C4 Ru1 C3 C10 131.3(3) . .
Cl2 Ru1 C3 C10 118.3(2) . .
Cl1 Ru1 C3 C10 17.5(3) . .
Cl1 Ru1 C3 C10 -67.2(3) 3_656 .
C2 C3 C4 C5 -2.2(3) . .
C10 C3 C4 C5 167.2(3) . .
Ru1 C3 C4 C5 -61.82(18) . .
C2 C3 C4 C14 -177.9(3) . .
C10 C3 C4 C14 -8.4(5) . .
Ru1 C3 C4 C14 122.5(3) . .
C2 C3 C4 Ru1 59.63(18) . .
C10 C3 C4 Ru1 -131.0(3) . .
C2 Ru1 C4 C5 77.80(17) . .
C1 Ru1 C4 C5 35.21(16) . .
C3 Ru1 C4 C5 115.0(2) . .
Cl2 Ru1 C4 C5 -73.68(16) . .
Cl1 Ru1 C4 C5 -168.86(14) . .
Cl1 Ru1 C4 C5 56.4(3) 3_656 .
C5 Ru1 C4 C3 -115.0(2) . .
C2 Ru1 C4 C3 -37.20(16) . .
C1 Ru1 C4 C3 -79.80(17) . .
Cl2 Ru1 C4 C3 171.31(14) . .
Cl1 Ru1 C4 C3 76.13(16) . .
Cl1 Ru1 C4 C3 -58.6(3) 3_656 .
C5 Ru1 C4 C14 115.2(3) . .
C2 Ru1 C4 C14 -167.0(3) . .
C1 Ru1 C4 C14 150.4(3) . .
C3 Ru1 C4 C14 -129.8(3) . .
Cl2 Ru1 C4 C14 41.5(2) . .
Cl1 Ru1 C4 C14 -53.7(2) . .
Cl1 Ru1 C4 C14 171.60(18) 3_656 .
C2 C1 C5 C4 -1.4(3) . .
C6 C1 C5 C4 -174.4(3) . .
Ru1 C1 C5 C4 60.9(2) . .
C2 C1 C5 Ru1 -62.31(18) . .
C6 C1 C5 Ru1 124.7(3) . .
C3 C4 C5 C1 2.3(3) . .
C14 C4 C5 C1 178.6(2) . .
Ru1 C4 C5 C1 -60.8(2) . .
C3 C4 C5 Ru1 63.09(17) . .
C14 C4 C5 Ru1 -120.7(2) . .
C2 Ru1 C5 C1 39.33(16) . .
C4 Ru1 C5 C1 121.6(2) . .
C3 Ru1 C5 C1 82.09(17) . .
Cl2 Ru1 C5 C1 -129.08(15) . .
Cl1 Ru1 C5 C1 141.66(15) . .
Cl1 Ru1 C5 C1 -40.4(2) 3_656 .
C2 Ru1 C5 C4 -82.25(17) . .
C1 Ru1 C5 C4 -121.6(2) . .
C3 Ru1 C5 C4 -39.49(16) . .
Cl2 Ru1 C5 C4 109.34(15) . .
Cl1 Ru1 C5 C4 20.1(3) . .
Cl1 Ru1 C5 C4 -161.96(13) 3_656 .
C5 C1 C6 C9 -47.5(4) . .
C2 C1 C6 C9 141.1(3) . .
Ru1 C1 C6 C9 46.5(4) . .
C5 C1 C6 C7 -168.8(3) . .
C2 C1 C6 C7 19.7(4) . .
Ru1 C1 C6 C7 -74.8(3) . .
C5 C1 C6 C8 72.2(4) . .
C2 C1 C6 C8 -99.3(3) . .
Ru1 C1 C6 C8 166.1(2) . .
C2 C3 C10 C12 -151.9(3) . .
C4 C3 C10 C12 39.7(4) . .
Ru1 C3 C10 C12 -63.8(4) . .
C2 C3 C10 C11 -29.4(4) . .
C4 C3 C10 C11 162.3(3) . .
Ru1 C3 C10 C11 58.7(4) . .
C2 C3 C10 C13 86.3(3) . .
C4 C3 C10 C13 -82.0(4) . .
Ru1 C3 C10 C13 174.4(2) . .
C5 C4 C14 C16 120.4(3) . .
C3 C4 C14 C16 -64.5(4) . .
Ru1 C4 C14 C16 33.5(4) . .
C5 C4 C14 C17 0.8(4) . .
C3 C4 C14 C17 175.9(3) . .
Ru1 C4 C14 C17 -86.1(3) . .
C5 C4 C14 C15 -115.1(3) . .
C3 C4 C14 C15 60.0(4) . .
Ru1 C4 C14 C15 157.9(2) . .
